data_7104421
loop_
_publ_author_name
'Nakai, Hidetaka'
'Hatake, Mayu'
'Miyano, Yousuke'
'Isobe, Kiyoshi'

_publ_section_title
;
 The absolute asymmetric photoisomerization of a photochromic
 dithionite complex in chiral crystals.
;
_journal_issue 19
_journal_name_full 'Chemical communications (Cambridge, England)'
_journal_page_first 2685
_journal_page_last 2687
_journal_paper_doi 10.1039/b901756a
_journal_volume 34
_journal_year 2009
_chemical_formula_moiety 'C26 H42 O4 Rh2 S2 '
_chemical_formula_sum 'C26 H42 O4 Rh2 S2'
_chemical_formula_weight 688.55
_space_group_IT_number 19
_symmetry_cell_setting orthorhombic
_symmetry_Int_Tables_number 19
_symmetry_space_group_name_Hall 'P 2ac 2ab'
_symmetry_space_group_name_H-M 'P 21 21 21'
_cell_angle_alpha 90.0000
_cell_angle_beta 90.0000
_cell_angle_gamma 90.0000
_cell_formula_units_Z 4
_cell_length_a 9.0049(7)
_cell_length_b 13.4615(11)
_cell_length_c 22.2113(18)
_cell_measurement_reflns_used 8866
_cell_measurement_temperature 123.1
_cell_measurement_theta_max 27.5
_cell_measurement_theta_min 3.0
_cell_volume 2692.4(4)
_computing_cell_refinement CrystalClear
_computing_data_collection CrystalClear
_computing_data_reduction CrystalStructure
_computing_publication_material 'CrystalStructure 3.8'
_computing_structure_refinement SHELXL
_computing_structure_solution SIR92
_diffrn_detector_area_resol_mean 7.31
_diffrn_measured_fraction_theta_full 0.997
_diffrn_measured_fraction_theta_max 0.997
_diffrn_measurement_device_type 'Rigaku Mercury'
_diffrn_measurement_method \w
_diffrn_radiation_type 'Mo K\a'
_diffrn_radiation_wavelength 0.71070
_diffrn_reflns_av_R_equivalents 0.037
_diffrn_reflns_limit_h_max 11
_diffrn_reflns_limit_h_min -10
_diffrn_reflns_limit_k_max 17
_diffrn_reflns_limit_k_min -14
_diffrn_reflns_limit_l_max 28
_diffrn_reflns_limit_l_min -28
_diffrn_reflns_number 29815
_diffrn_reflns_theta_full 27.48
_diffrn_reflns_theta_max 27.48
_exptl_absorpt_coefficient_mu 1.408
_exptl_absorpt_correction_T_max 0.869
_exptl_absorpt_correction_T_min 0.759
_exptl_absorpt_correction_type empirical
_exptl_absorpt_process_details
;
Higashi, T. (1995). Program for Absorption Correction.
Rigaku Corporation, Tokyo, Japan.
;
_exptl_crystal_colour red-brown
_exptl_crystal_density_diffrn 1.698
_exptl_crystal_density_method 'not measured'
_exptl_crystal_description prism
_exptl_crystal_F_000 1408.00
_exptl_crystal_size_max 0.19
_exptl_crystal_size_mid 0.17
_exptl_crystal_size_min 0.10
_refine_diff_density_max 0.65
_refine_diff_density_min -0.57
_refine_ls_abs_structure_details 'Flack H.D. (1983), Acta Cryst. A39, 876-881'
_refine_ls_abs_structure_Flack -0.02(2)
_refine_ls_extinction_method none
_refine_ls_goodness_of_fit_ref 1.053
_refine_ls_hydrogen_treatment refall
_refine_ls_number_parameters 308
_refine_ls_number_reflns 6122
_refine_ls_R_factor_gt 0.0297
_refine_ls_shift/su_max 0.0010
_refine_ls_structure_factor_coef Fsqd
_refine_ls_weighting_details 'w = 1/[\s^2^(Fo^2^)+(0.0274P)^2^+0.6413P] where P=(Fo^2^+2Fc^2^)/3'
_refine_ls_weighting_scheme calc
_refine_ls_wR_factor_ref 0.0664
_reflns_number_gt 5619
_reflns_number_total 6122
_reflns_threshold_expression F^2^>2.0\s(F^2^)
_cod_data_source_file b901756a.txt
_cod_data_source_block '__(M)-1Pro'
_cod_depositor_comments
;
The following automatic conversions were performed:
'_exptl_absorpt_correction_type' value 'Empirical' changed to 'empirical'
according to '/home/saulius/struct/CIF-dictionaries/cif_core.dic'
dictionary named 'cif_core.dic' version 2.4.1 from 2010-06-29.

Automatic conversion script
Id: cif_fix_enum 1527 2010-12-29 10:47:43Z saulius 
;
_cod_original_formula_sum 'C26 H42 O4 Rh2 S2 '
_cod_database_code 7104421

loop_
_symmetry_equiv_pos_site_id
_symmetry_equiv_pos_as_xyz
1 +X,+Y,+Z
2 1/2+X,1/2-Y,-Z
3 -X,1/2+Y,1/2-Z
4 1/2-X,-Y,1/2+Z

loop_
_atom_site_label
_atom_site_type_symbol
_atom_site_fract_x
_atom_site_fract_y
_atom_site_fract_z
_atom_site_U_iso_or_equiv
_atom_site_adp_type
_atom_site_occupancy
_atom_site_symmetry_multiplicity
_atom_site_calc_flag
_atom_site_refinement_flags
_atom_site_disorder_assembly
_atom_site_disorder_group
Rh(1) Rh 0.78486(3) 0.45957(2) 0.415481(14) 0.01120(7) Uani 1.00 1 d . . .
Rh(2) Rh 0.83108(3) 0.63326(2) 0.365377(14) 0.01106(7) Uani 1.00 1 d . . .
S(1) S 1.03520(11) 0.45289(8) 0.43062(5) 0.0153(2) Uani 1.00 1 d . . .
S(2) S 1.07671(11) 0.60769(7) 0.38719(5) 0.0160(2) Uani 1.00 1 d . . .
O(1) O 1.0791(3) 0.4587(2) 0.49373(13) 0.0211(6) Uani 1.00 1 d . . .
O(2) O 1.1139(3) 0.3775(2) 0.39562(13) 0.0232(6) Uani 1.00 1 d . . .
O(3) O 1.1363(3) 0.6742(2) 0.43315(13) 0.0228(7) Uani 1.00 1 d . . .
O(4) O 1.1739(3) 0.5932(2) 0.33461(13) 0.0230(6) Uani 1.00 1 d . . .
C(1) C 0.6997(4) 0.3064(2) 0.40456(18) 0.0150(8) Uani 1.00 1 d . . .
C(2) C 0.5770(4) 0.3717(3) 0.39245(17) 0.0132(8) Uani 1.00 1 d . . .
C(3) C 0.5489(4) 0.4302(2) 0.44466(19) 0.0145(9) Uani 1.00 1 d . . .
C(4) C 0.6501(4) 0.3982(2) 0.49091(18) 0.0140(8) Uani 1.00 1 d . . .
C(5) C 0.7414(4) 0.3211(2) 0.46674(19) 0.0156(8) Uani 1.00 1 d . . .
C(6) C 0.7662(4) 0.2323(2) 0.36204(19) 0.0192(8) Uani 1.00 1 d . . .
C(7) C 0.4898(4) 0.3748(3) 0.33483(19) 0.0211(9) Uani 1.00 1 d . . .
C(8) C 0.4286(4) 0.5041(2) 0.4526(2) 0.0182(9) Uani 1.00 1 d . . .
C(9) C 0.6509(5) 0.4330(3) 0.55548(18) 0.0206(9) Uani 1.00 1 d . . .
C(10) C 0.8523(4) 0.2627(3) 0.5010(2) 0.0225(10) Uani 1.00 1 d . . .
C(11) C 0.6938(4) 0.1289(2) 0.36670(19) 0.0199(8) Uani 1.00 1 d . . .
C(12) C 0.7664(5) 0.0563(2) 0.32319(19) 0.0229(9) Uani 1.00 1 d . . .
C(13) C 0.6424(4) 0.7453(2) 0.36358(18) 0.0132(8) Uani 1.00 1 d . . .
C(14) C 0.6492(4) 0.6973(2) 0.30570(17) 0.0111(8) Uani 1.00 1 d . . .
C(15) C 0.7917(4) 0.7163(2) 0.27956(17) 0.0148(8) Uani 1.00 1 d . . .
C(16) C 0.8714(4) 0.7775(3) 0.32060(19) 0.0149(9) Uani 1.00 1 d . . .
C(17) C 0.7817(4) 0.7934(2) 0.37340(18) 0.0143(8) Uani 1.00 1 d . . .
C(18) C 0.5093(4) 0.7563(3) 0.40303(19) 0.0171(9) Uani 1.00 1 d . . .
C(19) C 0.5244(4) 0.6413(3) 0.27652(18) 0.0181(9) Uani 1.00 1 d . . .
C(20) C 0.8413(5) 0.6859(3) 0.21805(19) 0.0230(9) Uani 1.00 1 d . . .
C(21) C 1.0227(4) 0.8211(3) 0.3092(2) 0.0230(10) Uani 1.00 1 d . . .
C(22) C 0.8270(4) 0.8540(2) 0.42729(18) 0.0205(9) Uani 1.00 1 d . . .
C(23) C 0.4334(4) 0.8585(3) 0.39378(19) 0.0235(9) Uani 1.00 1 d . . .
C(24) C 0.4021(5) 0.8851(3) 0.3289(2) 0.0274(10) Uani 1.00 1 d . . .
C(25) C 0.8020(4) 0.5975(2) 0.45422(17) 0.0139(8) Uani 1.00 1 d . . .
C(26) C 0.8409(4) 0.4938(2) 0.32823(17) 0.0146(8) Uani 1.00 1 d . . .
H(1) H 0.8737 0.2261 0.3706 0.023 Uiso 1.00 1 c R . .
H(2) H 0.7552 0.2571 0.3203 0.023 Uiso 1.00 1 c R . .
H(3) H 0.4121 0.4255 0.3379 0.025 Uiso 1.00 1 c R . .
H(4) H 0.4441 0.3098 0.3277 0.025 Uiso 1.00 1 c R . .
H(5) H 0.5563 0.3911 0.3013 0.025 Uiso 1.00 1 c R . .
H(6) H 0.4299 0.5291 0.4941 0.022 Uiso 1.00 1 c R . .
H(7) H 0.3325 0.4727 0.4444 0.022 Uiso 1.00 1 c R . .
H(8) H 0.4438 0.5595 0.4247 0.022 Uiso 1.00 1 c R . .
H(9) H 0.7259 0.3958 0.5782 0.025 Uiso 1.00 1 c R . .
H(10) H 0.5529 0.4218 0.5734 0.025 Uiso 1.00 1 c R . .
H(11) H 0.6745 0.5041 0.5568 0.025 Uiso 1.00 1 c R . .
H(12) H 0.8969 0.2127 0.4746 0.027 Uiso 1.00 1 c R . .
H(13) H 0.8034 0.2298 0.5350 0.027 Uiso 1.00 1 c R . .
H(14) H 0.9300 0.3072 0.5162 0.027 Uiso 1.00 1 c R . .
H(15) H 0.7040 0.1037 0.4084 0.024 Uiso 1.00 1 c R . .
H(16) H 0.5866 0.1343 0.3574 0.024 Uiso 1.00 1 c R . .
H(17) H 0.7144 0.0585 0.2844 0.028 Uiso 1.00 1 c R . .
H(18) H 0.7607 -0.0111 0.3398 0.028 Uiso 1.00 1 c R . .
H(19) H 0.8707 0.0747 0.3173 0.028 Uiso 1.00 1 c R . .
H(20) H 0.5396 0.7494 0.4457 0.021 Uiso 1.00 1 c R . .
H(21) H 0.4375 0.7027 0.3939 0.021 Uiso 1.00 1 c R . .
H(22) H 0.5560 0.6179 0.2367 0.022 Uiso 1.00 1 c R . .
H(23) H 0.4382 0.6851 0.2721 0.022 Uiso 1.00 1 c R . .
H(24) H 0.4975 0.5842 0.3016 0.022 Uiso 1.00 1 c R . .
H(25) H 0.9402 0.7134 0.2101 0.028 Uiso 1.00 1 c R . .
H(26) H 0.7710 0.7111 0.1880 0.028 Uiso 1.00 1 c R . .
H(27) H 0.8454 0.6133 0.2157 0.028 Uiso 1.00 1 c R . .
H(28) H 1.0520 0.8623 0.3436 0.028 Uiso 1.00 1 c R . .
H(29) H 1.0198 0.8620 0.2728 0.028 Uiso 1.00 1 c R . .
H(30) H 1.0950 0.7673 0.3039 0.028 Uiso 1.00 1 c R . .
H(31) H 0.7474 0.8527 0.4573 0.025 Uiso 1.00 1 c R . .
H(32) H 0.8454 0.9228 0.4149 0.025 Uiso 1.00 1 c R . .
H(33) H 0.9178 0.8261 0.4448 0.025 Uiso 1.00 1 c R . .
H(34) H 0.3385 0.8589 0.4163 0.028 Uiso 1.00 1 c R . .
H(35) H 0.4977 0.9106 0.4114 0.028 Uiso 1.00 1 c R . .
H(36) H 0.4885 0.9193 0.3118 0.033 Uiso 1.00 1 c R . .
H(37) H 0.3153 0.9290 0.3270 0.033 Uiso 1.00 1 c R . .
H(38) H 0.3823 0.8244 0.3059 0.033 Uiso 1.00 1 c R . .
H(39) H 0.7097 0.6231 0.4728 0.017 Uiso 1.00 1 c R . .
H(40) H 0.8900 0.6075 0.4802 0.017 Uiso 1.00 1 c R . .
H(41) H 0.9409 0.4718 0.3154 0.018 Uiso 1.00 1 c R . .
H(42) H 0.7638 0.4790 0.2977 0.018 Uiso 1.00 1 c R . .

loop_
_atom_site_aniso_label
_atom_site_aniso_U_11
_atom_site_aniso_U_22
_atom_site_aniso_U_33
_atom_site_aniso_U_12
_atom_site_aniso_U_13
_atom_site_aniso_U_23
Rh(1) 0.00919(15) 0.01185(14) 0.01256(15) -0.00008(12) 0.00039(12) 0.00080(13)
Rh(2) 0.01012(15) 0.01204(14) 0.01101(15) -0.00056(13) 0.00026(12) 0.00085(13)
S(1) 0.0098(4) 0.0177(5) 0.0184(5) 0.0004(4) 0.0001(3) 0.0029(4)
S(2) 0.0098(4) 0.0201(5) 0.0182(5) -0.0016(4) -0.0009(4) 0.0040(4)
O(1) 0.0145(14) 0.0272(15) 0.0217(16) 0.0005(14) -0.0056(12) 0.0098(14)
O(2) 0.0161(14) 0.0243(16) 0.0292(17) 0.0054(13) 0.0047(12) 0.0016(14)
O(3) 0.0168(16) 0.0260(15) 0.0256(18) -0.0037(12) -0.0057(12) 0.0010(13)
O(4) 0.0105(14) 0.0346(16) 0.0237(16) -0.0018(13) 0.0057(12) 0.0055(13)
C(1) 0.012(2) 0.0134(18) 0.020(2) -0.0028(16) 0.0031(17) 0.0024(16)
C(2) 0.0136(19) 0.0117(19) 0.014(2) -0.0050(18) 0.0004(15) 0.0004(17)
C(3) 0.0085(19) 0.012(2) 0.023(2) -0.0045(15) 0.0058(16) -0.0007(17)
C(4) 0.014(2) 0.0142(19) 0.014(2) -0.0072(16) 0.0023(16) 0.0037(16)
C(5) 0.013(2) 0.0152(19) 0.019(2) -0.0027(16) 0.0006(16) 0.0049(16)
C(6) 0.024(2) 0.0166(19) 0.017(2) 0.0019(17) 0.0045(19) 0.0049(18)
C(7) 0.021(2) 0.020(2) 0.023(2) -0.0009(19) -0.0014(18) -0.003(2)
C(8) 0.014(2) 0.017(2) 0.024(2) 0.0009(17) 0.0038(18) -0.0029(18)
C(9) 0.028(2) 0.019(2) 0.015(2) -0.0058(18) 0.0020(19) -0.0000(17)
C(10) 0.021(2) 0.024(2) 0.022(2) -0.0013(19) -0.0027(19) 0.0063(19)
C(11) 0.023(2) 0.0116(18) 0.025(2) -0.0029(18) 0.0021(19) -0.0007(19)
C(12) 0.027(2) 0.016(2) 0.025(2) -0.0026(19) -0.0016(19) -0.0024(18)
C(13) 0.017(2) 0.0106(18) 0.0119(19) -0.0003(15) -0.0008(17) 0.0096(16)
C(14) 0.015(2) 0.0081(17) 0.0101(19) 0.0039(15) -0.0010(15) 0.0031(15)
C(15) 0.016(2) 0.021(2) 0.0081(19) 0.0076(17) -0.0008(16) 0.0056(16)
C(16) 0.014(2) 0.014(2) 0.017(2) -0.0008(16) -0.0002(16) 0.0046(17)
C(17) 0.0150(19) 0.0095(17) 0.018(2) 0.0010(16) -0.0000(17) 0.0027(16)
C(18) 0.015(2) 0.019(2) 0.018(2) 0.0046(16) 0.0015(17) 0.0023(17)
C(19) 0.017(2) 0.022(2) 0.015(2) 0.0054(19) -0.0034(16) -0.0016(19)
C(20) 0.028(2) 0.025(2) 0.017(2) 0.004(2) 0.0074(19) 0.0019(18)
C(21) 0.018(2) 0.021(2) 0.031(2) -0.0027(18) 0.0042(19) 0.010(2)
C(22) 0.022(2) 0.019(2) 0.021(2) 0.0007(19) -0.0035(18) 0.0002(17)
C(23) 0.022(2) 0.027(2) 0.021(2) 0.011(2) 0.0043(17) -0.001(2)
C(24) 0.028(2) 0.027(2) 0.027(2) 0.003(2) 0.005(2) 0.009(2)
C(25) 0.016(2) 0.0159(18) 0.0101(19) 0.0009(17) 0.0018(16) 0.0035(15)
C(26) 0.017(2) 0.0169(19) 0.0100(19) -0.0013(17) 0.0022(17) 0.0034(16)

loop_
_atom_type_symbol
_atom_type_description
_atom_type_scat_dispersion_real
_atom_type_scat_dispersion_imag
_atom_type_scat_source
C C 0.003 0.002
;
International Tables for Crystallography
(1992, Vol. C, Tables 4.2.6.8 and 6.1.1.4)
;
H H 0.000 0.000
;
International Tables for Crystallography
(1992, Vol. C, Table 6.1.1.4)
;
O O 0.011 0.006
;
International Tables for Crystallography
(1992, Vol. C, Tables 4.2.6.8 and 6.1.1.4)
;
Rh Rh -1.118 0.919
;
International Tables for Crystallography
(1992, Vol. C, Tables 4.2.6.8 and 6.1.1.4)
;
S S 0.125 0.123
;
International Tables for Crystallography
(1992, Vol. C, Tables 4.2.6.8 and 6.1.1.4)
;

loop_
_geom_angle_atom_site_label_1
_geom_angle_atom_site_label_2
_geom_angle_atom_site_label_3
_geom_angle
_geom_angle_publ_flag
_geom_angle_site_symmetry_1
_geom_angle_site_symmetry_2
_geom_angle_site_symmetry_3
Rh(2) Rh(1) S(1) 86.61(2) yes . . .
Rh(2) Rh(1) C(1) 147.04(10) yes . . .
Rh(2) Rh(1) C(2) 119.94(10) yes . . .
Rh(2) Rh(1) C(3) 115.31(9) yes . . .
Rh(2) Rh(1) C(4) 137.42(9) yes . . .
Rh(2) Rh(1) C(5) 174.02(10) yes . . .
Rh(2) Rh(1) C(25) 50.17(10) yes . . .
Rh(2) Rh(1) C(26) 50.29(10) yes . . .
S(1) Rh(1) C(1) 108.77(10) yes . . .
S(1) Rh(1) C(2) 145.76(10) yes . . .
S(1) Rh(1) C(3) 151.81(10) yes . . .
S(1) Rh(1) C(4) 114.39(10) yes . . .
S(1) Rh(1) C(5) 93.77(10) yes . . .
S(1) Rh(1) C(25) 84.24(11) yes . . .
S(1) Rh(1) C(26) 84.56(12) yes . . .
C(1) Rh(1) C(2) 37.36(14) yes . . .
C(1) Rh(1) C(3) 62.75(13) yes . . .
C(1) Rh(1) C(4) 63.13(14) yes . . .
C(1) Rh(1) C(5) 38.05(14) yes . . .
C(1) Rh(1) C(25) 156.18(14) yes . . .
C(1) Rh(1) C(26) 100.98(14) yes . . .
C(2) Rh(1) C(3) 36.66(14) yes . . .
C(2) Rh(1) C(4) 61.80(13) yes . . .
C(2) Rh(1) C(5) 62.16(14) yes . . .
C(2) Rh(1) C(25) 128.84(15) yes . . .
C(2) Rh(1) C(26) 96.11(15) yes . . .
C(3) Rh(1) C(4) 37.44(14) yes . . .
C(3) Rh(1) C(5) 62.56(14) yes . . .
C(3) Rh(1) C(25) 96.24(14) yes . . .
C(3) Rh(1) C(26) 122.78(16) yes . . .
C(4) Rh(1) C(5) 37.46(14) yes . . .
C(4) Rh(1) C(25) 93.51(14) yes . . .
C(4) Rh(1) C(26) 157.85(15) yes . . .
C(5) Rh(1) C(25) 123.91(14) yes . . .
C(5) Rh(1) C(26) 135.69(14) yes . . .
C(25) Rh(1) C(26) 100.04(14) yes . . .
Rh(1) Rh(2) S(2) 85.96(2) yes . . .
Rh(1) Rh(2) C(13) 118.72(9) yes . . .
Rh(1) Rh(2) C(14) 118.07(9) yes . . .
Rh(1) Rh(2) C(15) 141.42(10) yes . . .
Rh(1) Rh(2) C(16) 178.32(10) yes . . .
Rh(1) Rh(2) C(17) 143.52(10) yes . . .
Rh(1) Rh(2) C(25) 50.29(9) yes . . .
Rh(1) Rh(2) C(26) 50.35(10) yes . . .
S(2) Rh(2) C(13) 145.65(9) yes . . .
S(2) Rh(2) C(14) 151.03(10) yes . . .
S(2) Rh(2) C(15) 114.09(10) yes . . .
S(2) Rh(2) C(16) 93.92(10) yes . . .
S(2) Rh(2) C(17) 108.91(10) yes . . .
S(2) Rh(2) C(25) 83.36(11) yes . . .
S(2) Rh(2) C(26) 84.61(12) yes . . .
C(13) Rh(2) C(14) 36.91(13) yes . . .
C(13) Rh(2) C(15) 62.29(14) yes . . .
C(13) Rh(2) C(16) 62.11(13) yes . . .
C(13) Rh(2) C(17) 37.15(13) yes . . .
C(13) Rh(2) C(25) 94.44(14) yes . . .
C(13) Rh(2) C(26) 129.21(15) yes . . .
C(14) Rh(2) C(15) 36.96(14) yes . . .
C(14) Rh(2) C(16) 61.57(13) yes . . .
C(14) Rh(2) C(17) 62.12(13) yes . . .
C(14) Rh(2) C(25) 123.92(14) yes . . .
C(14) Rh(2) C(26) 98.25(14) yes . . .
C(15) Rh(2) C(16) 37.29(14) yes . . .
C(15) Rh(2) C(17) 63.20(14) yes . . .
C(15) Rh(2) C(25) 156.61(14) yes . . .
C(15) Rh(2) C(26) 96.98(14) yes . . .
C(16) Rh(2) C(17) 38.03(14) yes . . .
C(16) Rh(2) C(25) 131.37(14) yes . . .
C(16) Rh(2) C(26) 127.97(15) yes . . .
C(17) Rh(2) C(25) 97.25(14) yes . . .
C(17) Rh(2) C(26) 159.06(15) yes . . .
C(25) Rh(2) C(26) 100.22(14) yes . . .
Rh(1) S(1) S(2) 93.57(4) yes . . .
Rh(1) S(1) O(1) 114.04(12) yes . . .
Rh(1) S(1) O(2) 115.34(12) yes . . .
S(2) S(1) O(1) 107.90(13) yes . . .
S(2) S(1) O(2) 108.87(12) yes . . .
O(1) S(1) O(2) 114.63(17) yes . . .
Rh(2) S(2) S(1) 93.85(4) yes . . .
Rh(2) S(2) O(3) 114.25(12) yes . . .
Rh(2) S(2) O(4) 115.22(12) yes . . .
S(1) S(2) O(3) 108.56(13) yes . . .
S(1) S(2) O(4) 107.80(12) yes . . .
O(3) S(2) O(4) 114.67(17) yes . . .
Rh(1) C(1) C(2) 73.6(2) yes . . .
Rh(1) C(1) C(5) 71.2(2) yes . . .
Rh(1) C(1) C(6) 123.5(2) yes . . .
C(2) C(1) C(5) 107.1(3) yes . . .
C(2) C(1) C(6) 126.6(3) yes . . .
C(5) C(1) C(6) 126.2(3) yes . . .
Rh(1) C(2) C(1) 69.1(2) yes . . .
Rh(1) C(2) C(3) 71.1(2) yes . . .
Rh(1) C(2) C(7) 127.5(2) yes . . .
C(1) C(2) C(3) 108.8(3) yes . . .
C(1) C(2) C(7) 125.3(3) yes . . .
C(3) C(2) C(7) 125.8(3) yes . . .
Rh(1) C(3) C(2) 72.3(2) yes . . .
Rh(1) C(3) C(4) 70.2(2) yes . . .
Rh(1) C(3) C(8) 127.2(2) yes . . .
C(2) C(3) C(4) 107.6(3) yes . . .
C(2) C(3) C(8) 126.8(3) yes . . .
C(4) C(3) C(8) 125.4(3) yes . . .
Rh(1) C(4) C(3) 72.3(2) yes . . .
Rh(1) C(4) C(5) 70.9(2) yes . . .
Rh(1) C(4) C(9) 126.6(2) yes . . .
C(3) C(4) C(5) 108.3(3) yes . . .
C(3) C(4) C(9) 126.0(3) yes . . .
C(5) C(4) C(9) 125.5(3) yes . . .
Rh(1) C(5) C(1) 70.8(2) yes . . .
Rh(1) C(5) C(4) 71.6(2) yes . . .
Rh(1) C(5) C(10) 126.2(2) yes . . .
C(1) C(5) C(4) 108.0(3) yes . . .
C(1) C(5) C(10) 126.4(3) yes . . .
C(4) C(5) C(10) 125.4(3) yes . . .
C(1) C(6) C(11) 113.0(3) yes . . .
C(6) C(11) C(12) 110.9(3) yes . . .
Rh(2) C(13) C(14) 71.7(2) yes . . .
Rh(2) C(13) C(17) 69.0(2) yes . . .
Rh(2) C(13) C(18) 131.0(2) yes . . .
C(14) C(13) C(17) 107.6(3) yes . . .
C(14) C(13) C(18) 127.1(3) yes . . .
C(17) C(13) C(18) 124.8(3) yes . . .
Rh(2) C(14) C(13) 71.4(2) yes . . .
Rh(2) C(14) C(15) 70.1(2) yes . . .
Rh(2) C(14) C(19) 126.8(2) yes . . .
C(13) C(14) C(15) 108.7(3) yes . . .
C(13) C(14) C(19) 125.4(3) yes . . .
C(15) C(14) C(19) 125.9(3) yes . . .
Rh(2) C(15) C(14) 73.0(2) yes . . .
Rh(2) C(15) C(16) 70.3(2) yes . . .
Rh(2) C(15) C(20) 126.5(2) yes . . .
C(14) C(15) C(16) 107.2(3) yes . . .
C(14) C(15) C(20) 126.1(3) yes . . .
C(16) C(15) C(20) 126.4(3) yes . . .
Rh(2) C(16) C(15) 72.4(2) yes . . .
Rh(2) C(16) C(17) 70.9(2) yes . . .
Rh(2) C(16) C(21) 124.5(2) yes . . .
C(15) C(16) C(17) 108.9(3) yes . . .
C(15) C(16) C(21) 125.1(3) yes . . .
C(17) C(16) C(21) 125.9(3) yes . . .
Rh(2) C(17) C(13) 73.8(2) yes . . .
Rh(2) C(17) C(16) 71.1(2) yes . . .
Rh(2) C(17) C(22) 122.6(2) yes . . .
C(13) C(17) C(16) 107.5(3) yes . . .
C(13) C(17) C(22) 127.3(3) yes . . .
C(16) C(17) C(22) 125.2(3) yes . . .
C(13) C(18) C(23) 111.4(3) yes . . .
C(18) C(23) C(24) 114.8(3) yes . . .
Rh(1) C(25) Rh(2) 79.54(13) yes . . .
Rh(1) C(26) Rh(2) 79.36(13) yes . . .

loop_
_geom_bond_atom_site_label_1
_geom_bond_atom_site_label_2
_geom_bond_distance
_geom_bond_publ_flag
_geom_bond_site_symmetry_1
_geom_bond_site_symmetry_2
Rh(1) Rh(2) 2.6227(3) yes . .
Rh(1) S(1) 2.2810(10) yes . .
Rh(1) C(1) 2.213(3) yes . .
Rh(1) C(2) 2.272(3) yes . .
Rh(1) C(3) 2.256(3) yes . .
Rh(1) C(4) 2.228(3) yes . .
Rh(1) C(5) 2.219(3) yes . .
Rh(1) C(25) 2.052(3) yes . .
Rh(1) C(26) 2.055(3) yes . .
Rh(2) S(2) 2.2903(10) yes . .
Rh(2) C(13) 2.272(3) yes . .
Rh(2) C(14) 2.277(3) yes . .
Rh(2) C(15) 2.238(3) yes . .
Rh(2) C(16) 2.212(4) yes . .
Rh(2) C(17) 2.209(3) yes . .
Rh(2) C(25) 2.048(3) yes . .
Rh(2) C(26) 2.053(3) yes . .
S(1) S(2) 2.3265(14) yes . .
S(1) O(1) 1.458(3) yes . .
S(1) O(2) 1.461(3) yes . .
S(2) O(3) 1.460(3) yes . .
S(2) O(4) 1.472(3) yes . .
C(1) C(2) 1.437(5) yes . .
C(1) C(5) 1.445(5) yes . .
C(1) C(6) 1.499(5) yes . .
C(2) C(3) 1.424(5) yes . .
C(2) C(7) 1.502(5) yes . .
C(3) C(4) 1.439(5) yes . .
C(3) C(8) 1.482(5) yes . .
C(4) C(5) 1.428(5) yes . .
C(4) C(9) 1.509(5) yes . .
C(5) C(10) 1.482(5) yes . .
C(6) C(11) 1.540(5) yes . .
C(11) C(12) 1.522(5) yes . .
C(13) C(14) 1.440(5) yes . .
C(13) C(17) 1.429(5) yes . .
C(13) C(18) 1.492(5) yes . .
C(14) C(15) 1.432(5) yes . .
C(14) C(19) 1.501(5) yes . .
C(15) C(16) 1.423(5) yes . .
C(15) C(20) 1.495(5) yes . .
C(16) C(17) 1.440(5) yes . .
C(16) C(21) 1.505(5) yes . .
C(17) C(22) 1.505(5) yes . .
C(18) C(23) 1.550(6) yes . .
C(23) C(24) 1.511(6) yes . .

loop_
_geom_contact_atom_site_label_1
_geom_contact_atom_site_label_2
_geom_contact_distance
_geom_contact_publ_flag
_geom_contact_site_symmetry_1
_geom_contact_site_symmetry_2
O(1) C(8) 3.334(4) ? . 1_655
O(1) C(11) 3.474(5) ? . 2_556
O(2) C(8) 3.542(4) ? . 1_655
O(3) C(8) 3.515(4) ? . 1_655
O(3) C(18) 3.599(4) ? . 1_655
O(3) C(22) 3.564(4) ? . 2_566
O(4) C(12) 3.581(5) ? . 3_755
O(4) C(19) 3.471(4) ? . 1_655
C(3) C(10) 3.367(5) ? . 2_456
C(4) C(10) 3.452(5) ? . 2_456
C(8) O(1) 3.334(4) ? . 1_455
C(8) O(2) 3.542(4) ? . 1_455
C(8) O(3) 3.515(4) ? . 1_455
C(8) C(22) 3.405(5) ? . 2_466
C(10) C(3) 3.367(5) ? . 2_556
C(10) C(4) 3.452(5) ? . 2_556
C(11) O(1) 3.474(5) ? . 2_456
C(12) O(4) 3.581(5) ? . 3_745
C(18) O(3) 3.599(4) ? . 1_455
C(19) O(4) 3.471(4) ? . 1_455
C(21) C(24) 3.551(6) ? . 1_655
C(22) O(3) 3.564(4) ? . 2_466
C(22) C(8) 3.405(5) ? . 2_566
C(24) C(21) 3.551(6) ? . 1_455
